data_2230657
loop_
_publ_author_name
'Tabatabaee, M.'
'Fotuhiardakani, M. R.'
'Lough, Alan J.'

_publ_section_title
;
 Redetermination of
 6,6'-dimethoxy-2,2'-[hexane-1,6-diylbis(nitrilodimethylidyne)]diphenol
;
_journal_coeditor_code HB5887
_journal_issue 7
_journal_name_full 'Acta Crystallographica Section E'
_journal_page_first o1579
_journal_page_last o1580
_journal_paper_doi 10.1107/S1600536811020599
_journal_volume 67
_journal_year 2011
_chemical_formula_iupac 'C22 H28 N2 O4'
_chemical_formula_moiety 'C22 H28 N2 O4'
_chemical_formula_sum 'C22 H28 N2 O4'
_chemical_formula_weight 384.46
_chemical_name_systematic
;
6,6'-dimethoxy-2,2'-[hexane-1,6-diylbis(nitrilodimethylidyne)]diphenol--
6,6'-dimethoxy-2,2'-[hexane-1,6-diylbis(nitriliodimethylidyne)]diphenolate
(1/1)
;
_space_group_IT_number 14
_symmetry_cell_setting monoclinic
_symmetry_space_group_name_Hall '-P 2ybc'
_symmetry_space_group_name_H-M 'P 1 21/c 1'
_atom_sites_solution_hydrogens geom
_atom_sites_solution_primary direct
_atom_sites_solution_secondary difmap
_cell_angle_alpha 90.00
_cell_angle_beta 92.3440(17)
_cell_angle_gamma 90.00
_cell_formula_units_Z 4
_cell_length_a 21.2660(4)
_cell_length_b 8.4296(3)
_cell_length_c 11.1215(9)
_cell_measurement_reflns_used 8545
_cell_measurement_temperature 150.0(10)
_cell_measurement_theta_max 27.5
_cell_measurement_theta_min 2.6
_cell_volume 1992.02(18)
_computing_cell_refinement 'DENZO-SMN (Otwinowski & Minor, 1997)'
_computing_data_collection 'COLLECT (Nonius, 2002)'
_computing_data_reduction 'DENZO-SMN (Otwinowski & Minor, 1997)'
_computing_molecular_graphics 'PLATON (Spek, 2009)'
_computing_publication_material 'SHELXTL (Sheldrick, 2008)'
_computing_structure_refinement 'SHELXTL (Sheldrick, 2008)'
_computing_structure_solution 'SIR92 (Altomare <i>et al.</i>, 1994)'
_diffrn_ambient_temperature 150.0(10)
_diffrn_detector_area_resol_mean 9
_diffrn_measured_fraction_theta_full 0.990
_diffrn_measured_fraction_theta_max 0.990
_diffrn_measurement_device_type 'Nonius KappaCCD'
_diffrn_measurement_method '\f scans and \w scans with \k offsets'
_diffrn_radiation_monochromator graphite
_diffrn_radiation_source 'fine-focus sealed tube'
_diffrn_radiation_type MoK\a
_diffrn_radiation_wavelength 0.71073
_diffrn_reflns_av_R_equivalents 0.0424
_diffrn_reflns_av_sigmaI/netI 0.0517
_diffrn_reflns_limit_h_max 25
_diffrn_reflns_limit_h_min -20
_diffrn_reflns_limit_k_max 9
_diffrn_reflns_limit_k_min -9
_diffrn_reflns_limit_l_max 13
_diffrn_reflns_limit_l_min -13
_diffrn_reflns_number 9462
_diffrn_reflns_theta_full 24.99
_diffrn_reflns_theta_max 24.99
_diffrn_reflns_theta_min 2.60
_exptl_absorpt_coefficient_mu 0.088
_exptl_absorpt_correction_T_max 0.990
_exptl_absorpt_correction_T_min 0.871
_exptl_absorpt_correction_type multi-scan
_exptl_absorpt_process_details
;
(SORTAV; Blessing, 1995)
;
_exptl_crystal_colour orange
_exptl_crystal_density_diffrn 1.282
_exptl_crystal_density_method 'not measured'
_exptl_crystal_description block
_exptl_crystal_F_000 824
_exptl_crystal_size_max 0.32
_exptl_crystal_size_mid 0.24
_exptl_crystal_size_min 0.18
_refine_diff_density_max 0.353
_refine_diff_density_min -0.388
_refine_ls_extinction_method none
_refine_ls_goodness_of_fit_ref 1.051
_refine_ls_hydrogen_treatment mixed
_refine_ls_matrix_type full
_refine_ls_number_parameters 268
_refine_ls_number_reflns 3462
_refine_ls_number_restraints 6
_refine_ls_restrained_S_all 1.065
_refine_ls_R_factor_all 0.1271
_refine_ls_R_factor_gt 0.0747
_refine_ls_shift/su_max 0.000
_refine_ls_shift/su_mean 0.000
_refine_ls_structure_factor_coef Fsqd
_refine_ls_weighting_details 'calc w=1/[\s^2^(Fo^2^)+(0.1195P)^2^+1.1215P] where P=(Fo^2^+2Fc^2^)/3'
_refine_ls_weighting_scheme calc
_refine_ls_wR_factor_gt 0.1996
_refine_ls_wR_factor_ref 0.2467
_reflns_number_gt 1976
_reflns_number_total 3462
_reflns_threshold_expression I>2\s(I)
_cod_data_source_file hb5887.cif
_cod_data_source_block I
_cod_original_sg_symbol_H-M 'P 21/c'
_cod_database_code 2230657
_cod_database_fobs_code 2230657

loop_
_symmetry_equiv_pos_as_xyz
'x, y, z'
'-x, y+1/2, -z+1/2'
'-x, -y, -z'
'x, -y-1/2, z-1/2'

loop_
_atom_site_type_symbol
_atom_site_label
_atom_site_fract_x
_atom_site_fract_y
_atom_site_fract_z
_atom_site_U_iso_or_equiv
_atom_site_adp_type
_atom_site_calc_flag
_atom_site_refinement_flags
_atom_site_occupancy
_atom_site_symmetry_multiplicity
_atom_site_disorder_assembly
_atom_site_disorder_group
O O1A 0.16093(12) 0.6165(3) 0.8801(3) 0.0706(8) Uani d . 1 1 . .
O O2A 0.22393(14) 0.4763(4) 1.0569(3) 0.0894(10) Uani d . 1 1 . .
N N1A 0.08999(14) 0.5965(3) 0.6874(3) 0.0660(9) Uani d . 1 1 . .
C C1A 0.00468(18) 0.9101(4) 0.4966(3) 0.0648(10) Uani d . 1 1 . .
H H1A1 -0.0371 0.8580 0.4966 0.078 Uiso calc R 1 1 . .
H H1A2 0.0238 0.8842 0.4193 0.078 Uiso calc R 1 1 . .
C C2A 0.04555(17) 0.8419(4) 0.5979(3) 0.0655(11) Uani d . 1 1 . .
H H2AA 0.0261 0.8645 0.6754 0.079 Uiso calc R 1 1 . .
H H2AB 0.0872 0.8943 0.5991 0.079 Uiso calc R 1 1 . .
C C3A 0.0543(2) 0.6646(4) 0.5851(4) 0.0741(11) Uani d . 1 1 . .
H H3AA 0.0125 0.6131 0.5778 0.089 Uiso calc R 1 1 . .
H H3AB 0.0765 0.6426 0.5105 0.089 Uiso calc R 1 1 . .
C C4A 0.08887(18) 0.4456(4) 0.7018(3) 0.0650(11) Uani d . 1 1 . .
H H4AA 0.0648 0.3830 0.6458 0.078 Uiso calc R 1 1 . .
C C5A 0.12288(17) 0.3671(4) 0.8002(3) 0.0624(10) Uani d . 1 1 . .
C C6A 0.15779(17) 0.4555(4) 0.8857(4) 0.0653(11) Uani d . 1 1 . .
C C7A 0.19146(19) 0.3778(5) 0.9810(4) 0.0726(11) Uani d . 1 1 . .
C C8A 0.1903(2) 0.2153(5) 0.9877(4) 0.0789(12) Uani d . 1 1 . .
H H8AA 0.2136 0.1628 1.0506 0.095 Uiso calc R 1 1 . .
C C9A 0.1552(2) 0.1265(5) 0.9028(4) 0.0817(13) Uani d . 1 1 . .
H H9AA 0.1546 0.0141 0.9089 0.098 Uiso calc R 1 1 . .
C C10A 0.12156(19) 0.2003(4) 0.8105(4) 0.0738(12) Uani d . 1 1 . .
H H10A 0.0974 0.1390 0.7538 0.089 Uiso calc R 1 1 . .
C C11A 0.2637(2) 0.4050(6) 1.1506(4) 0.1000(15) Uani d . 1 1 . .
H H11A 0.2848 0.4887 1.1984 0.150 Uiso calc R 1 1 . .
H H11B 0.2954 0.3379 1.1142 0.150 Uiso calc R 1 1 . .
H H11C 0.2380 0.3403 1.2028 0.150 Uiso calc R 1 1 . .
O O1B 0.43692(11) 0.4470(4) 0.56095(19) 0.0886(11) Uani d . 1 1 . .
O O2B 0.38305(12) 0.3658(4) 0.7646(2) 0.0954(11) Uani d . 1 1 . .
N N1B 0.43025(14) 0.5949(5) 0.3500(3) 0.0882(13) Uani d . 1 1 . .
C C1B 0.4797(2) 0.5579(8) 0.0265(4) 0.114(2) Uani d D 1 1 . 1
H H1B1 0.4393 0.5657 -0.0206 0.137 Uiso calc PR 0.659(8) 1 A 1
H H1B2 0.5001 0.6636 0.0282 0.137 Uiso calc PR 0.659(8) 1 A 1
C C2B 0.4685(3) 0.5001(9) 0.1557(4) 0.099(2) Uani d PD 0.659(8) 1 A 1
H H2B1 0.4326 0.4251 0.1547 0.119 Uiso calc PR 0.659(8) 1 A 1
H H2B2 0.5063 0.4440 0.1885 0.119 Uiso calc PR 0.659(8) 1 A 1
C C3B 0.4545(2) 0.6411(7) 0.2340(3) 0.1071(19) Uani d D 1 1 A 1
H H3B1 0.4935 0.7037 0.2480 0.128 Uiso calc PR 0.659(8) 1 A 1
H H3B2 0.4233 0.7099 0.1911 0.128 Uiso calc PR 0.659(8) 1 A 1
H H1C1 0.4538 0.6014 -0.0417 0.137 Uiso calc PR 0.341(8) 1 A 2
H H1C2 0.5080 0.6450 0.0539 0.137 Uiso calc PR 0.341(8) 1 A 2
C C2C 0.4343(5) 0.5349(17) 0.1277(7) 0.099(2) Uani d PD 0.341(8) 1 A 2
H H2C1 0.4345 0.4224 0.1534 0.119 Uiso calc PR 0.341(8) 1 A 2
H H2C2 0.3910 0.5628 0.0989 0.119 Uiso calc PR 0.341(8) 1 A 2
H H3C1 0.5011 0.6418 0.2414 0.128 Uiso calc PR 0.341(8) 1 A 2
H H3C2 0.4406 0.7509 0.2158 0.128 Uiso calc PR 0.341(8) 1 A 2
C C4B 0.37526(17) 0.6398(6) 0.3855(4) 0.0861(14) Uani d . 1 1 A .
H H4BA 0.3505 0.7030 0.3311 0.103 Uiso calc R 1 1 . .
C C5B 0.34914(16) 0.6039(6) 0.4962(4) 0.0798(13) Uani d . 1 1 . .
C C6B 0.38292(16) 0.5038(6) 0.5797(3) 0.0772(12) Uani d . 1 1 A .
C C7B 0.35069(17) 0.4685(6) 0.6899(4) 0.0813(13) Uani d . 1 1 . .
C C8B 0.2942(2) 0.5351(6) 0.7126(5) 0.0921(15) Uani d . 1 1 A .
H H8BA 0.2747 0.5107 0.7857 0.110 Uiso calc R 1 1 . .
C C9B 0.2641(2) 0.6386(6) 0.6309(6) 0.1033(18) Uani d . 1 1 . .
H H9BA 0.2254 0.6868 0.6500 0.124 Uiso calc R 1 1 A .
C C10B 0.29012(18) 0.6703(6) 0.5244(5) 0.0971(15) Uani d . 1 1 A .
H H10B 0.2687 0.7376 0.4679 0.116 Uiso calc R 1 1 . .
C C11B 0.3548(2) 0.3244(8) 0.8761(3) 0.1133(19) Uani d . 1 1 . .
H H11D 0.3812 0.2460 0.9193 0.170 Uiso calc R 1 1 A .
H H11E 0.3129 0.2795 0.8589 0.170 Uiso calc R 1 1 . .
H H11F 0.3511 0.4196 0.9259 0.170 Uiso calc R 1 1 . .
H H1O 0.131(2) 0.652(5) 0.808(4) 0.103(16) Uiso d . 1 1 . .
H H2O 0.455(2) 0.543(5) 0.415(4) 0.110(15) Uiso d . 1 1 . .

loop_
_atom_site_aniso_label
_atom_site_aniso_U_11
_atom_site_aniso_U_22
_atom_site_aniso_U_33
_atom_site_aniso_U_12
_atom_site_aniso_U_13
_atom_site_aniso_U_23
O1A 0.0662(16) 0.0594(16) 0.0884(19) -0.0094(12) 0.0296(15) -0.0089(13)
O2A 0.088(2) 0.092(2) 0.090(2) -0.0109(17) 0.0239(17) -0.0061(17)
N1A 0.0681(19) 0.0525(19) 0.080(2) 0.0005(15) 0.0308(17) -0.0061(15)
C1A 0.071(2) 0.0507(19) 0.075(2) -0.0066(17) 0.040(2) -0.0103(17)
C2A 0.070(2) 0.046(2) 0.083(3) -0.0049(17) 0.036(2) -0.0073(18)
C3A 0.087(3) 0.055(2) 0.081(3) 0.003(2) 0.025(2) -0.011(2)
C4A 0.069(2) 0.053(2) 0.075(3) -0.0054(18) 0.042(2) -0.0106(18)
C5A 0.066(2) 0.054(2) 0.069(2) -0.0058(18) 0.0380(19) -0.0024(19)
C6A 0.063(2) 0.054(2) 0.082(3) -0.0068(18) 0.042(2) -0.005(2)
C7A 0.069(2) 0.074(3) 0.078(3) -0.006(2) 0.041(2) 0.000(2)
C8A 0.080(3) 0.074(3) 0.086(3) 0.003(2) 0.044(2) 0.009(2)
C9A 0.101(3) 0.061(2) 0.087(3) -0.002(2) 0.052(3) 0.011(2)
C10A 0.086(3) 0.056(2) 0.083(3) -0.010(2) 0.047(2) -0.008(2)
C11A 0.099(3) 0.130(4) 0.073(3) 0.002(3) 0.025(3) 0.015(3)
O1B 0.0384(13) 0.189(3) 0.0393(13) 0.0166(16) 0.0074(10) 0.0170(16)
O2B 0.0551(15) 0.188(3) 0.0445(14) -0.0037(18) 0.0181(12) 0.0093(17)
N1B 0.0439(18) 0.179(4) 0.0413(17) 0.000(2) -0.0026(13) 0.026(2)
C1B 0.060(3) 0.224(6) 0.060(3) 0.009(3) 0.021(2) 0.022(3)
C2B 0.041(4) 0.201(7) 0.057(3) 0.025(4) 0.016(3) 0.030(4)
C3B 0.067(3) 0.215(6) 0.038(2) -0.013(3) -0.0081(18) 0.040(3)
C1C 0.060(3) 0.224(6) 0.060(3) 0.009(3) 0.021(2) 0.022(3)
C2C 0.041(4) 0.201(7) 0.057(3) 0.025(4) 0.016(3) 0.030(4)
C3C 0.067(3) 0.215(6) 0.038(2) -0.013(3) -0.0081(18) 0.040(3)
C4B 0.041(2) 0.139(4) 0.077(3) -0.009(2) -0.0144(19) 0.023(3)
C5B 0.0350(18) 0.129(4) 0.076(3) -0.004(2) 0.0069(18) 0.014(2)
C6B 0.0396(19) 0.140(4) 0.053(2) 0.004(2) 0.0116(16) 0.001(2)
C7B 0.045(2) 0.139(4) 0.060(2) -0.009(2) 0.0191(18) -0.005(2)
C8B 0.065(3) 0.108(3) 0.107(4) -0.014(3) 0.046(3) -0.012(3)
C9B 0.053(2) 0.097(3) 0.164(5) -0.011(2) 0.054(3) -0.005(3)
C10B 0.047(2) 0.101(3) 0.143(4) -0.005(2) 0.018(3) 0.015(3)
C11B 0.086(3) 0.205(6) 0.051(2) -0.024(3) 0.032(2) 0.007(3)

loop_
_atom_type_symbol
_atom_type_description
_atom_type_scat_dispersion_real
_atom_type_scat_dispersion_imag
_atom_type_scat_source
C C 0.0033 0.0016 'International Tables Vol C Tables 4.2.6.8 and 6.1.1.4'
H H 0.0000 0.0000 'International Tables Vol C Tables 4.2.6.8 and 6.1.1.4'
N N 0.0061 0.0033 'International Tables Vol C Tables 4.2.6.8 and 6.1.1.4'
O O 0.0106 0.0060 'International Tables Vol C Tables 4.2.6.8 and 6.1.1.4'

loop_
_geom_angle_atom_site_label_1
_geom_angle_atom_site_label_2
_geom_angle_atom_site_label_3
_geom_angle_site_symmetry_1
_geom_angle_site_symmetry_3
_geom_angle
_geom_angle_publ_flag
C6A O1A H1O . . 107(3) ?
C7A O2A C11A . . 117.6(4) ?
C4A N1A C3A . . 118.4(3) ?
C2A C1A C1A . 3_576 114.3(4) ?
C2A C1A H1A1 . . 108.7 ?
C1A C1A H1A1 3_576 . 108.7 ?
C2A C1A H1A2 . . 108.7 ?
C1A C1A H1A2 3_576 . 108.7 ?
H1A1 C1A H1A2 . . 107.6 ?
C1A C2A C3A . . 112.1(3) ?
C1A C2A H2AA . . 109.2 ?
C3A C2A H2AA . . 109.2 ?
C1A C2A H2AB . . 109.2 ?
C3A C2A H2AB . . 109.2 ?
H2AA C2A H2AB . . 107.9 ?
N1A C3A C2A . . 112.2(3) ?
N1A C3A H3AA . . 109.2 ?
C2A C3A H3AA . . 109.2 ?
N1A C3A H3AB . . 109.2 ?
C2A C3A H3AB . . 109.2 ?
H3AA C3A H3AB . . 107.9 ?
N1A C4A C5A . . 122.5(4) ?
N1A C4A H4AA . . 118.8 ?
C5A C4A H4AA . . 118.8 ?
C6A C5A C10A . . 119.2(4) ?
C6A C5A C4A . . 120.4(3) ?
C10A C5A C4A . . 120.4(4) ?
O1A C6A C5A . . 121.8(4) ?
O1A C6A C7A . . 118.2(4) ?
C5A C6A C7A . . 120.1(3) ?
O2A C7A C8A . . 126.0(5) ?
O2A C7A C6A . . 114.4(4) ?
C8A C7A C6A . . 119.6(4) ?
C7A C8A C9A . . 120.5(4) ?
C7A C8A H8AA . . 119.7 ?
C9A C8A H8AA . . 119.7 ?
C10A C9A C8A . . 120.6(4) ?
C10A C9A H9AA . . 119.7 ?
C8A C9A H9AA . . 119.7 ?
C9A C10A C5A . . 120.0(4) ?
C9A C10A H10A . . 120.0 ?
C5A C10A H10A . . 120.0 ?
O2A C11A H11A . . 109.5 ?
O2A C11A H11B . . 109.5 ?
H11A C11A H11B . . 109.5 ?
O2A C11A H11C . . 109.5 ?
H11A C11A H11C . . 109.5 ?
H11B C11A H11C . . 109.5 ?
C7B O2B C11B . . 117.3(3) ?
C4B N1B C3B . . 122.9(4) ?
C4B N1B H2O . . 111(3) ?
C3B N1B H2O . . 125(3) ?
C1B C1B C2B 3_665 . 106.5(6) ?
C1B C1B H1B1 3_665 . 110.4 ?
C2B C1B H1B1 . . 110.4 ?
C1B C1B H1B2 3_665 . 110.4 ?
C2B C1B H1B2 . . 110.4 ?
H1B1 C1B H1B2 . . 108.6 ?
C3B C2B C1B . . 109.3(5) ?
C3B C2B H2B1 . . 109.8 ?
C1B C2B H2B1 . . 109.8 ?
C3B C2B H2B2 . . 109.8 ?
C1B C2B H2B2 . . 109.8 ?
H2B1 C2B H2B2 . . 108.3 ?
N1B C3B C2B . . 112.6(5) ?
N1B C3B H3B1 . . 109.1 ?
C2B C3B H3B1 . . 109.1 ?
N1B C3B H3B2 . . 109.1 ?
C2B C3B H3B2 . . 109.1 ?
H3B1 C3B H3B2 . . 107.8 ?
H2C1 C2C H2C2 . . 108.3 ?
N1B C4B C5B . . 126.5(4) ?
N1B C4B H4BA . . 116.8 ?
C5B C4B H4BA . . 116.8 ?
C4B C5B C10B . . 119.6(4) ?
C4B C5B C6B . . 119.4(3) ?
C10B C5B C6B . . 121.0(4) ?
O1B C6B C5B . . 123.4(3) ?
O1B C6B C7B . . 121.4(4) ?
C5B C6B C7B . . 115.2(3) ?
C8B C7B O2B . . 125.2(4) ?
C8B C7B C6B . . 121.4(4) ?
O2B C7B C6B . . 113.4(3) ?
C7B C8B C9B . . 121.5(4) ?
C7B C8B H8BA . . 119.2 ?
C9B C8B H8BA . . 119.2 ?
C10B C9B C8B . . 120.0(4) ?
C10B C9B H9BA . . 120.0 ?
C8B C9B H9BA . . 120.0 ?
C9B C10B C5B . . 120.8(5) ?
C9B C10B H10B . . 119.6 ?
C5B C10B H10B . . 119.6 ?
O2B C11B H11D . . 109.5 ?
O2B C11B H11E . . 109.5 ?
H11D C11B H11E . . 109.5 ?
O2B C11B H11F . . 109.5 ?
H11D C11B H11F . . 109.5 ?
H11E C11B H11F . . 109.5 ?

loop_
_geom_bond_atom_site_label_1
_geom_bond_atom_site_label_2
_geom_bond_site_symmetry_2
_geom_bond_distance
_geom_bond_publ_flag
O1A C6A . 1.360(4) ?
O1A H1O . 1.05(5) ?
O2A C7A . 1.353(5) ?
O2A C11A . 1.446(5) ?
N1A C4A . 1.283(4) ?
N1A C3A . 1.459(5) ?
C1A C2A . 1.508(5) ?
C1A C1A 3_576 1.531(7) ?
C1A H1A1 . 0.9900 ?
C1A H1A2 . 0.9900 ?
C2A C3A . 1.513(5) ?
C2A H2AA . 0.9900 ?
C2A H2AB . 0.9900 ?
C3A H3AA . 0.9900 ?
C3A H3AB . 0.9900 ?
C4A C5A . 1.447(5) ?
C4A H4AA . 0.9500 ?
C5A C6A . 1.398(5) ?
C5A C10A . 1.411(5) ?
C6A C7A . 1.415(6) ?
C7A C8A . 1.372(6) ?
C8A C9A . 1.397(6) ?
C8A H8AA . 0.9500 ?
C9A C10A . 1.376(6) ?
C9A H9AA . 0.9500 ?
C10A H10A . 0.9500 ?
C11A H11A . 0.9800 ?
C11A H11B . 0.9800 ?
C11A H11C . 0.9800 ?
O1B C6B . 1.269(4) ?
O2B C7B . 1.366(5) ?
O2B C11B . 1.443(4) ?
N1B C4B . 1.306(5) ?
N1B C3B . 1.462(5) ?
N1B H2O . 0.98(5) ?
C1B C1B 3_665 1.443(11) ?
C1B C2B . 1.545(6) ?
C1B H1B1 . 0.9900 ?
C1B H1B2 . 0.9900 ?
C2B C3B . 1.510(6) ?
C2B H2B1 . 0.9900 ?
C2B H2B2 . 0.9900 ?
C3B H3B1 . 0.9900 ?
C3B H3B2 . 0.9900 ?
C2C H2C1 . 0.9900 ?
C2C H2C2 . 0.9900 ?
C4B C5B . 1.404(6) ?
C4B H4BA . 0.9500 ?
C5B C10B . 1.421(6) ?
C5B C6B . 1.427(6) ?
C6B C7B . 1.459(5) ?
C7B C8B . 1.359(6) ?
C8B C9B . 1.396(7) ?
C8B H8BA . 0.9500 ?
C9B C10B . 1.354(7) ?
C9B H9BA . 0.9500 ?
C10B H10B . 0.9500 ?
C11B H11D . 0.9800 ?
C11B H11E . 0.9800 ?
C11B H11F . 0.9800 ?

loop_
_geom_hbond_atom_site_label_D
_geom_hbond_atom_site_label_H
_geom_hbond_atom_site_label_A
_geom_hbond_site_symmetry_A
_geom_hbond_distance_DH
_geom_hbond_distance_HA
_geom_hbond_distance_DA
_geom_hbond_angle_DHA
O1A H1O N1A . 1.05(5) 1.64(5) 2.575(4) 146(4)
N1B H2O O1B . 0.98(5) 1.87(5) 2.655(4) 136(4)
N1B H2O O1B 3_666 0.98(5) 2.31(5) 2.976(4) 125(4)
